data_1555890
loop_
_publ_author_name
'Bhojgude, Sachin Suresh'
'Roy, Tony'
'Gonnade, Rajesh G.'
'Biju, Akkattu T.'

_publ_section_title
;
 Substrate-Controlled Selectivity Switch in the Three-Component Coupling
 Involving Arynes, Aromatic Tertiary Amines, and CO<sub>2</sub>.
;
_journal_issue 20
_journal_name_full 'Organic letters'
_journal_page_first 5424
_journal_page_last 5427
_journal_paper_doi 10.1021/acs.orglett.6b02845
_journal_volume 18
_journal_year 2016
_chemical_formula_moiety 'C16 H14 F3 N O2'
_chemical_formula_sum 'C16 H14 F3 N O2'
_chemical_formula_weight 309.28
_space_group_crystal_system monoclinic
_space_group_IT_number 14
_space_group_name_Hall '-P 2ybc'
_space_group_name_H-M_alt 'P 1 21/c 1'
_atom_sites_solution_hydrogens geom
_audit_creation_method SHELXL-2013
_cell_angle_alpha 90
_cell_angle_beta 96.238(12)
_cell_angle_gamma 90
_cell_formula_units_Z 4
_cell_length_a 8.0461(16)
_cell_length_b 17.462(3)
_cell_length_c 10.6706(19)
_cell_measurement_reflns_used 4107
_cell_measurement_temperature 150(2)
_cell_measurement_theta_max 23.02
_cell_measurement_theta_min 2.25
_cell_volume 1490.4(5)
_computing_cell_refinement 'Bruker SAINT'
_computing_data_collection 'Bruker APEX2'
_computing_data_reduction 'Bruker SAINT'
_computing_molecular_graphics 'Bruker SHELXTL'
_computing_publication_material 'Bruker SHELXTL'
_computing_structure_refinement 'SHELXL-2013 (Sheldrick, 2013)'
_computing_structure_solution 'SHELXS-97 (Sheldrick, 2008)'
_diffrn_ambient_temperature 150(2)
_diffrn_measured_fraction_theta_full 0.909
_diffrn_measured_fraction_theta_max 0.930
_diffrn_measurement_device_type 'Bruker APEX-II CCD'
_diffrn_measurement_method '\f and \w scans'
_diffrn_radiation_monochromator graphite
_diffrn_radiation_source 'fine focus sealed tube'
_diffrn_radiation_type MoK\a
_diffrn_radiation_wavelength 0.71073
_diffrn_reflns_av_R_equivalents 0.2383
_diffrn_reflns_av_unetI/netI 0.1010
_diffrn_reflns_Laue_measured_fraction_full 0.909
_diffrn_reflns_Laue_measured_fraction_max 0.930
_diffrn_reflns_limit_h_max 9
_diffrn_reflns_limit_h_min -9
_diffrn_reflns_limit_k_max 20
_diffrn_reflns_limit_k_min -20
_diffrn_reflns_limit_l_max 11
_diffrn_reflns_limit_l_min -12
_diffrn_reflns_number 15713
_diffrn_reflns_point_group_measured_fraction_full 0.909
_diffrn_reflns_point_group_measured_fraction_max 0.930
_diffrn_reflns_theta_full 25.242
_diffrn_reflns_theta_max 25.000
_diffrn_reflns_theta_min 2.246
_exptl_absorpt_coefficient_mu 0.116
_exptl_absorpt_correction_T_max 0.9732
_exptl_absorpt_correction_T_min 0.9529
_exptl_absorpt_correction_type multi-scan
_exptl_absorpt_process_details 'Bruker SADABS'
_exptl_crystal_colour colourless
_exptl_crystal_density_diffrn 1.378
_exptl_crystal_description plate
_exptl_crystal_F_000 640
_exptl_crystal_size_max 0.420
_exptl_crystal_size_mid 0.330
_exptl_crystal_size_min 0.240
_refine_diff_density_max 0.313
_refine_diff_density_min -0.323
_refine_diff_density_rms 0.063
_refine_ls_extinction_method none
_refine_ls_goodness_of_fit_ref 1.091
_refine_ls_hydrogen_treatment constr
_refine_ls_matrix_type full
_refine_ls_number_parameters 228
_refine_ls_number_reflns 2449
_refine_ls_number_restraints 78
_refine_ls_restrained_S_all 1.164
_refine_ls_R_factor_all 0.0984
_refine_ls_R_factor_gt 0.0716
_refine_ls_shift/su_max 0.000
_refine_ls_shift/su_mean 0.000
_refine_ls_structure_factor_coef Fsqd
_refine_ls_weighting_details 'w=1/[\s^2^(Fo^2^)+1.7880P] where P=(Fo^2^+2Fc^2^)/3'
_refine_ls_weighting_scheme calc
_refine_ls_wR_factor_gt 0.1507
_refine_ls_wR_factor_ref 0.1678
_reflns_Friedel_coverage 0.000
_reflns_number_gt 1867
_reflns_number_total 2449
_reflns_threshold_expression 'I > 2\s(I)'
_cod_data_source_file ol6b02845_si_002.cif
_cod_data_source_block SB
_cod_original_sg_symbol_H-M 'P 21/c'
_cod_database_code 1555890
_shelx_space_group_comment
;
The symmetry employed for this shelxl refinement is uniquely defined
by the following loop, which should always be used as a source of
symmetry information in preference to the above space-group names.
They are only intended as comments.
;
_shelx_estimated_absorpt_t_min 0.953
_shelx_estimated_absorpt_t_max 0.973
_shelxl_version_number 2013-3

loop_
_space_group_symop_operation_xyz
'x, y, z'
'-x, y+1/2, -z+1/2'
'-x, -y, -z'
'x, -y-1/2, z-1/2'

loop_
_atom_site_label
_atom_site_type_symbol
_atom_site_fract_x
_atom_site_fract_y
_atom_site_fract_z
_atom_site_U_iso_or_equiv
_atom_site_adp_type
_atom_site_occupancy
_atom_site_site_symmetry_order
_atom_site_calc_flag
_atom_site_refinement_flags_posn
_atom_site_refinement_flags_adp
_atom_site_refinement_flags_occupancy
_atom_site_disorder_assembly
_atom_site_disorder_group
F1 F 0.4196(12) 0.5165(3) 1.3129(10) 0.074(2) Uani 0.5 1 d . U P A 1
F2 F 0.3486(13) 0.6330(7) 1.2741(8) 0.067(3) Uani 0.5 1 d . U P A 1
F3 F 0.5228(8) 0.6014(5) 1.4307(5) 0.078(2) Uani 0.55 1 d . U P A 1
F1' F 0.3484(9) 0.5375(5) 1.2416(7) 0.078(2) Uani 0.5 1 d . U P A 2
F2' F 0.3929(14) 0.6444(5) 1.3227(10) 0.073(3) Uani 0.5 1 d . U P A 2
F3' F 0.5054(11) 0.5476(7) 1.4059(9) 0.091(3) Uani 0.45 1 d . U P A 2
O1 O 0.8863(3) 0.68650(13) 0.8778(2) 0.0317(6) Uani 1 1 d . . . . .
N1 N 1.0414(4) 0.63412(15) 0.6485(2) 0.0281(7) Uani 1 1 d . . . . .
O2 O 1.0265(3) 0.61678(12) 1.03022(19) 0.0240(6) Uani 1 1 d . . . . .
C1 C 1.1738(4) 0.65525(16) 0.8642(3) 0.0201(8) Uani 1 1 d . . . . .
C2 C 1.1829(4) 0.64822(16) 0.7327(3) 0.0228(8) Uani 1 1 d . . . . .
C3 C 1.3424(5) 0.65620(17) 0.6917(3) 0.0283(9) Uani 1 1 d . . . . .
H3 H 1.3535 0.6529 0.6042 0.034 Uiso 1 1 calc R U . . .
C4 C 1.4825(4) 0.66864(18) 0.7748(3) 0.0288(9) Uani 1 1 d . . . . .
H4 H 1.5881 0.6734 0.7436 0.035 Uiso 1 1 calc R U . . .
C5 C 1.4727(4) 0.67439(18) 0.9028(3) 0.0276(8) Uani 1 1 d . . . . .
H5 H 1.5701 0.6833 0.9596 0.033 Uiso 1 1 calc R U . . .
C6 C 1.3185(4) 0.66693(16) 0.9462(3) 0.0229(8) Uani 1 1 d . . . . .
H6 H 1.3106 0.6698 1.0343 0.027 Uiso 1 1 calc R U . . .
C7 C 1.0126(4) 0.65572(16) 0.9186(3) 0.0180(7) Uani 1 1 d . . . . .
C8 C 0.8819(4) 0.61144(17) 1.0937(3) 0.0198(7) Uani 1 1 d . . . . .
C9 C 0.7840(4) 0.54710(16) 1.0742(3) 0.0230(8) Uani 1 1 d . . . . .
H9 H 0.8080 0.5096 1.0141 0.028 Uiso 1 1 calc R U . . .
C10 C 0.6504(4) 0.53796(17) 1.1434(3) 0.0260(8) Uani 1 1 d . . . . .
H10 H 0.5823 0.4935 1.1321 0.031 Uiso 1 1 calc R U . . .
C11 C 0.6154(4) 0.59306(17) 1.2286(3) 0.0251(8) Uani 1 1 d . . . . .
C12 C 0.7155(4) 0.65790(18) 1.2458(3) 0.0269(8) Uani 1 1 d . . . . .
H12 H 0.6906 0.6958 1.3049 0.032 Uiso 1 1 calc R U . . .
C13 C 0.8503(4) 0.66788(17) 1.1782(3) 0.0225(8) Uani 1 1 d . . . . .
H13 H 0.9191 0.7121 1.1895 0.027 Uiso 1 1 calc R U . . .
C14 C 0.4726(5) 0.5832(2) 1.3054(4) 0.0371(9) Uani 1 1 d . U . . .
C15 C 0.9368(5) 0.5698(2) 0.6738(4) 0.0386(10) Uani 1 1 d . . . . .
H15A H 0.9766 0.5237 0.6342 0.058 Uiso 1 1 calc R U . . .
H15B H 0.8211 0.5803 0.6394 0.058 Uiso 1 1 calc R U . . .
H15C H 0.9417 0.5619 0.7651 0.058 Uiso 1 1 calc R U . . .
C16 C 1.0606(6) 0.6410(2) 0.5148(3) 0.0460(11) Uani 1 1 d . . . . .
H16A H 1.1157 0.6896 0.4994 0.069 Uiso 1 1 calc R U . . .
H16B H 0.9503 0.6395 0.4659 0.069 Uiso 1 1 calc R U . . .
H16C H 1.1288 0.5985 0.4891 0.069 Uiso 1 1 calc R U . . .

loop_
_atom_site_aniso_label
_atom_site_aniso_U_11
_atom_site_aniso_U_22
_atom_site_aniso_U_33
_atom_site_aniso_U_23
_atom_site_aniso_U_13
_atom_site_aniso_U_12
F1 0.083(6) 0.040(3) 0.114(6) -0.017(4) 0.078(5) -0.035(3)
F2 0.033(4) 0.114(8) 0.056(5) 0.035(4) 0.018(3) 0.030(4)
F3 0.073(4) 0.135(5) 0.033(3) -0.011(4) 0.034(3) -0.028(4)
F1' 0.050(4) 0.119(6) 0.069(4) -0.027(4) 0.030(3) -0.039(4)
F2' 0.071(7) 0.043(3) 0.118(8) -0.013(5) 0.070(6) -0.009(4)
F3' 0.085(5) 0.139(7) 0.054(5) 0.062(5) 0.029(4) 0.001(6)
O1 0.0222(15) 0.0427(14) 0.0311(14) 0.0177(11) 0.0068(12) 0.0058(12)
N1 0.0317(19) 0.0318(16) 0.0198(15) -0.0003(12) -0.0016(14) -0.0073(13)
O2 0.0230(13) 0.0308(12) 0.0194(12) 0.0099(9) 0.0080(10) 0.0069(10)
C1 0.023(2) 0.0149(15) 0.0226(18) 0.0033(12) 0.0044(16) 0.0013(13)
C2 0.034(2) 0.0121(15) 0.0241(18) 0.0017(13) 0.0094(17) 0.0006(14)
C3 0.037(2) 0.0231(17) 0.0270(19) 0.0007(14) 0.0153(19) -0.0027(15)
C4 0.022(2) 0.0275(18) 0.040(2) 0.0024(15) 0.0149(19) -0.0030(15)
C5 0.021(2) 0.0258(18) 0.036(2) 0.0008(14) -0.0006(17) -0.0055(14)
C6 0.024(2) 0.0201(16) 0.0248(18) 0.0036(13) 0.0023(17) 0.0002(14)
C7 0.020(2) 0.0138(15) 0.0198(17) 0.0030(12) 0.0012(15) 0.0013(13)
C8 0.022(2) 0.0248(16) 0.0132(16) 0.0052(12) 0.0056(15) 0.0054(14)
C9 0.035(2) 0.0151(15) 0.0198(17) -0.0002(12) 0.0070(16) 0.0032(14)
C10 0.035(2) 0.0142(15) 0.0294(19) 0.0032(13) 0.0065(17) -0.0046(14)
C11 0.034(2) 0.0236(17) 0.0192(17) 0.0069(13) 0.0111(16) 0.0021(15)
C12 0.035(2) 0.0256(18) 0.0209(18) -0.0020(13) 0.0087(16) 0.0020(15)
C13 0.025(2) 0.0240(16) 0.0184(17) -0.0011(13) 0.0001(15) -0.0038(14)
C14 0.042(2) 0.036(2) 0.036(2) 0.0020(17) 0.0155(19) -0.0032(18)
C15 0.036(2) 0.044(2) 0.035(2) -0.0051(17) 0.0045(18) -0.0162(18)
C16 0.056(3) 0.056(3) 0.026(2) 0.0051(18) 0.002(2) -0.005(2)

loop_
_atom_type_symbol
_atom_type_description
_atom_type_scat_dispersion_real
_atom_type_scat_dispersion_imag
_atom_type_scat_source
C C 0.0033 0.0016 'International Tables Vol C Tables 4.2.6.8 and 6.1.1.4'
H H 0.0000 0.0000 'International Tables Vol C Tables 4.2.6.8 and 6.1.1.4'
N N 0.0061 0.0033 'International Tables Vol C Tables 4.2.6.8 and 6.1.1.4'
O O 0.0106 0.0060 'International Tables Vol C Tables 4.2.6.8 and 6.1.1.4'
F F 0.0171 0.0103 'International Tables Vol C Tables 4.2.6.8 and 6.1.1.4'

loop_
_geom_angle_atom_site_label_1
_geom_angle_atom_site_label_2
_geom_angle_atom_site_label_3
_geom_angle
C2 N1 C15 117.9(3)
C2 N1 C16 116.8(3)
C15 N1 C16 111.9(3)
C7 O2 C8 117.3(2)
C6 C1 C2 120.3(3)
C6 C1 C7 117.5(3)
C2 C1 C7 122.0(3)
N1 C2 C3 121.7(3)
N1 C2 C1 121.8(3)
C3 C2 C1 116.5(3)
C4 C3 C2 121.8(3)
C4 C3 H3 119.1
C2 C3 H3 119.1
C3 C4 C5 121.3(3)
C3 C4 H4 119.3
C5 C4 H4 119.3
C6 C5 C4 118.4(3)
C6 C5 H5 120.8
C4 C5 H5 120.8
C5 C6 C1 121.6(3)
C5 C6 H6 119.2
C1 C6 H6 119.2
O1 C7 O2 122.0(3)
O1 C7 C1 127.6(3)
O2 C7 C1 110.3(3)
C9 C8 C13 122.7(3)
C9 C8 O2 118.0(3)
C13 C8 O2 119.2(3)
C8 C9 C10 118.7(3)
C8 C9 H9 120.6
C10 C9 H9 120.6
C11 C10 C9 120.1(3)
C11 C10 H10 120.0
C9 C10 H10 120.0
C10 C11 C12 120.0(3)
C10 C11 C14 120.5(3)
C12 C11 C14 119.4(3)
C13 C12 C11 120.8(3)
C13 C12 H12 119.6
C11 C12 H12 119.6
C12 C13 C8 117.6(3)
C12 C13 H13 121.2
C8 C13 H13 121.2
F3' C14 F2' 111.0(7)
F1 C14 F2 111.9(7)
F1 C14 F3 102.6(6)
F2 C14 F3 102.8(6)
F3' C14 F1' 102.0(7)
F2' C14 F1' 101.9(7)
F3' C14 C11 115.3(5)
F1 C14 C11 115.7(4)
F2' C14 C11 114.4(5)
F2 C14 C11 112.7(5)
F3 C14 C11 110.0(4)
F1' C14 C11 110.5(4)
N1 C15 H15A 109.5
N1 C15 H15B 109.5
H15A C15 H15B 109.5
N1 C15 H15C 109.5
H15A C15 H15C 109.5
H15B C15 H15C 109.5
N1 C16 H16A 109.5
N1 C16 H16B 109.5
H16A C16 H16B 109.5
N1 C16 H16C 109.5
H16A C16 H16C 109.5
H16B C16 H16C 109.5

loop_
_geom_bond_atom_site_label_1
_geom_bond_atom_site_label_2
_geom_bond_distance
F1 C14 1.245(6)
F2 C14 1.339(11)
F3 C14 1.391(7)
F1' C14 1.397(8)
F2' C14 1.271(11)
F3' C14 1.243(8)
O1 C7 1.190(4)
N1 C2 1.393(5)
N1 C15 1.447(4)
N1 C16 1.457(4)
O2 C7 1.366(4)
O2 C8 1.411(4)
C1 C6 1.393(5)
C1 C2 1.419(4)
C1 C7 1.477(4)
C2 C3 1.407(5)
C3 C4 1.374(5)
C3 H3 0.9500
C4 C5 1.380(5)
C4 H4 0.9500
C5 C6 1.377(4)
C5 H5 0.9500
C6 H6 0.9500
C8 C9 1.375(4)
C8 C13 1.379(4)
C9 C10 1.378(4)
C9 H9 0.9500
C10 C11 1.374(4)
C10 H10 0.9500
C11 C12 1.390(5)
C11 C14 1.492(5)
C12 C13 1.377(4)
C12 H12 0.9500
C13 H13 0.9500
C15 H15A 0.9800
C15 H15B 0.9800
C15 H15C 0.9800
C16 H16A 0.9800
C16 H16B 0.9800
C16 H16C 0.9800

loop_
_geom_torsion_atom_site_label_1
_geom_torsion_atom_site_label_2
_geom_torsion_atom_site_label_3
_geom_torsion_atom_site_label_4
_geom_torsion
C15 N1 C2 C3 127.5(3)
C16 N1 C2 C3 -10.2(4)
C15 N1 C2 C1 -52.4(4)
C16 N1 C2 C1 169.8(3)
C6 C1 C2 N1 177.9(3)
C7 C1 C2 N1 -6.2(4)
C6 C1 C2 C3 -2.0(4)
C7 C1 C2 C3 173.9(3)
N1 C2 C3 C4 -178.7(3)
C1 C2 C3 C4 1.2(4)
C2 C3 C4 C5 -0.4(5)
C3 C4 C5 C6 0.3(5)
C4 C5 C6 C1 -1.2(5)
C2 C1 C6 C5 2.0(4)
C7 C1 C6 C5 -174.0(3)
C8 O2 C7 O1 2.7(4)
C8 O2 C7 C1 -179.4(2)
C6 C1 C7 O1 135.8(3)
C2 C1 C7 O1 -40.1(5)
C6 C1 C7 O2 -41.9(4)
C2 C1 C7 O2 142.1(3)
C7 O2 C8 C9 95.0(3)
C7 O2 C8 C13 -89.2(4)
C13 C8 C9 C10 -1.1(5)
O2 C8 C9 C10 174.6(3)
C8 C9 C10 C11 0.9(5)
C9 C10 C11 C12 -0.4(5)
C9 C10 C11 C14 -179.1(3)
C10 C11 C12 C13 0.0(5)
C14 C11 C12 C13 178.6(3)
C11 C12 C13 C8 -0.1(5)
C9 C8 C13 C12 0.6(5)
O2 C8 C13 C12 -175.0(3)
C10 C11 C14 F3' 87.4(9)
C12 C11 C14 F3' -91.3(9)
C10 C11 C14 F1 18.6(9)
C12 C11 C14 F1 -160.0(7)
C10 C11 C14 F2' -142.0(7)
C12 C11 C14 F2' 39.3(8)
C10 C11 C14 F2 -111.8(6)
C12 C11 C14 F2 69.6(7)
C10 C11 C14 F3 134.2(5)
C12 C11 C14 F3 -44.4(6)
C10 C11 C14 F1' -27.7(6)
C12 C11 C14 F1' 153.6(5)
